data_4316036
loop_
_publ_author_name
'Laura M. Grande'
'Bruce C. Noll'
'Allen G. Oliver'
'W. Robert Scheidt'

_publ_section_title
;
 Dynamics of NO Motion in Solid-State [Co(tetraphenylporphinato)(NO)]
;
_journal_name_full 'Inorganic Chemistry'
_journal_page_first 6552
_journal_page_last 6557
_journal_paper_doi 10.1021/ic1003462
_journal_volume 49
_journal_year 2010
_chemical_compound_source synthesized
_chemical_formula_moiety 'C44 H28 Co N5 O'
_chemical_formula_sum 'C44 H28 Co N5 O'
_chemical_formula_weight 701.64
_chemical_melting_point ?
_chemical_name_common '[Co(TPP)(NO)]'
_space_group_IT_number 2
_symmetry_cell_setting triclinic
_symmetry_space_group_name_Hall '-P 1'
_symmetry_space_group_name_H-M 'P -1'
_atom_sites_solution_hydrogens geom
_atom_sites_solution_primary direct
_atom_sites_solution_secondary difmap
_audit_creation_method SHELXL-97
_cell_angle_alpha 80.31(3)
_cell_angle_beta 64.08(3)
_cell_angle_gamma 67.57(3)
_cell_formula_units_Z 1
_cell_length_a 9.7110(19)
_cell_length_b 10.170(2)
_cell_length_c 10.556(2)
_cell_measurement_reflns_used 9860
_cell_measurement_temperature 180(2)
_cell_measurement_theta_max 26.1914
_cell_measurement_theta_min 2.1695
_cell_volume 866.7(4)
_computing_cell_refinement 'APEX2/SAINT (Bruker, 2007)'
_computing_data_collection 'APEX2 (Bruker, 2007)'
_computing_data_reduction 'SAINT/XPREP (Bruker, 2007; Sheldrick, 2008)'
_computing_molecular_graphics 'XP (Sheldrick, 2008)'
_computing_publication_material 'XCIF (Sheldrick, 2008)'
_computing_structure_refinement 'SHELXL-97 (Sheldrick, 1997)'
_computing_structure_solution 'SHELXS-97 (Sheldrick, 1990)'
_diffrn_ambient_temperature 180(2)
_diffrn_detector_area_resol_mean 8.33
_diffrn_measured_fraction_theta_full 0.939
_diffrn_measured_fraction_theta_max 0.939
_diffrn_measurement_device_type 'Bruker x8 Apex II CCD diffractometer'
_diffrn_measurement_method '\f and \w scans'
_diffrn_radiation_monochromator graphite
_diffrn_radiation_source 'fine-focus sealed tube'
_diffrn_radiation_type MoK\a
_diffrn_radiation_wavelength 0.71073
_diffrn_reflns_av_R_equivalents 0.0000
_diffrn_reflns_av_sigmaI/netI 0.0232
_diffrn_reflns_limit_h_max 12
_diffrn_reflns_limit_h_min -10
_diffrn_reflns_limit_k_max 12
_diffrn_reflns_limit_k_min -12
_diffrn_reflns_limit_l_max 13
_diffrn_reflns_limit_l_min 0
_diffrn_reflns_number 40096
_diffrn_reflns_theta_full 26.73
_diffrn_reflns_theta_max 26.73
_diffrn_reflns_theta_min 2.15
_exptl_absorpt_coefficient_mu 0.538
_exptl_absorpt_correction_T_max 0.9006
_exptl_absorpt_correction_T_min 0.8146
_exptl_absorpt_correction_type multi-scan
_exptl_absorpt_process_details 'Sheldrick, G.M. (2008) TWINABS v.2008/2. University of G\"ottingen.'
_exptl_crystal_colour purple
_exptl_crystal_density_diffrn 1.344
_exptl_crystal_density_method 'not measured'
_exptl_crystal_description 'square pyramid'
_exptl_crystal_F_000 362
_exptl_crystal_recrystallization_method 'diffusion of methanol into chloroform solution'
_exptl_crystal_size_max 0.38
_exptl_crystal_size_mid 0.28
_exptl_crystal_size_min 0.19
_refine_diff_density_max 0.436
_refine_diff_density_min -0.250
_refine_diff_density_rms 0.055
_refine_ls_extinction_method none
_refine_ls_goodness_of_fit_ref 1.040
_refine_ls_hydrogen_treatment constr
_refine_ls_matrix_type full
_refine_ls_number_parameters 245
_refine_ls_number_reflns 3479
_refine_ls_number_restraints 0
_refine_ls_restrained_S_all 1.040
_refine_ls_R_factor_all 0.0470
_refine_ls_R_factor_gt 0.0378
_refine_ls_shift/su_max 0.016
_refine_ls_shift/su_mean 0.001
_refine_ls_structure_factor_coef Fsqd
_refine_ls_weighting_details 'calc w=1/[\s^2^(Fo^2^)+(0.0530P)^2^+0.2156P] where P=(Fo^2^+2Fc^2^)/3'
_refine_ls_weighting_scheme calc
_refine_ls_wR_factor_gt 0.0968
_refine_ls_wR_factor_ref 0.1029
_reflns_number_gt 3071
_reflns_number_total 3479
_reflns_threshold_expression >2sigma(I)
_cod_data_source_file ic1003462_si_002_2.cif
_cod_data_source_block lmg016t5180KCoTPPNO
_cod_depositor_comments
;
The following automatic conversions were performed:

'_chemical_melting_point' value 'not measured' was changed to '?' -
the value is undefined or not given.

Automatic conversion script
Id: cif_fix_values 1569 2011-02-09 13:29:24Z adriana 
;
_cod_original_cell_volume 866.7(3)
_cod_database_code 4316036

loop_
_symmetry_equiv_pos_as_xyz
'x, y, z'
'-x, -y, -z'

loop_
_atom_site_label
_atom_site_type_symbol
_atom_site_fract_x
_atom_site_fract_y
_atom_site_fract_z
_atom_site_U_iso_or_equiv
_atom_site_adp_type
_atom_site_occupancy
_atom_site_symmetry_multiplicity
_atom_site_calc_flag
_atom_site_refinement_flags
_atom_site_disorder_assembly
_atom_site_disorder_group
Co1 Co 0.4940 0.4994 0.4997 0.02672(14) Uani 0.50 1 d P . .
N1 N 0.6425(3) 0.3924(2) 0.32167(18) 0.0319(4) Uani 1 1 d . . .
N2 N 0.4628(3) 0.6794(2) 0.39342(19) 0.0319(4) Uani 1 1 d . . .
N3 N 0.3179(5) 0.4806(5) 0.4901(5) 0.0353(8) Uani 0.50 1 d P . .
O1 O 0.1967(5) 0.5702(5) 0.5090(5) 0.0601(11) Uani 0.50 1 d P . .
C(A1 C 0.7219(3) 0.2471(2) 0.3043(2) 0.0325(5) Uani 1 1 d . . .
C(B1 C 0.8109(4) 0.2105(2) 0.1576(2) 0.0397(6) Uani 1 1 d . . .
H(B1 H 0.8746 0.1176 0.1193 0.048 Uiso 1 1 calc R . .
C(B2 C 0.7870(4) 0.3320(3) 0.0854(2) 0.0407(6) Uani 1 1 d . . .
H(B2 H 0.8308 0.3417 -0.0143 0.049 Uiso 1 1 calc R . .
C(A2 C 0.6828(3) 0.4460(2) 0.1862(2) 0.0339(5) Uani 1 1 d . . .
C(M1 C 0.6305(3) 0.5885(2) 0.1499(2) 0.0332(5) Uani 1 1 d . . .
C(A3 C 0.5263(3) 0.6968(2) 0.2487(2) 0.0335(5) Uani 1 1 d . . .
C(B3 C 0.4698(3) 0.8445(2) 0.2136(2) 0.0386(6) Uani 1 1 d . . .
H(B3 H 0.4966 0.8838 0.1213 0.046 Uiso 1 1 calc R . .
C(B4 C 0.3722(4) 0.9171(2) 0.3348(2) 0.0366(5) Uani 1 1 d . . .
H(B4 H 0.3165 1.0170 0.3444 0.044 Uiso 1 1 calc R . .
C(A4 C 0.3682(3) 0.8155(2) 0.4467(2) 0.0314(5) Uani 1 1 d . . .
C(M2 C 0.2802(3) 0.8524(2) 0.5882(2) 0.0307(5) Uani 1 1 d . . .
C11 C 0.6894(3) 0.6275(2) -0.0034(2) 0.0343(5) Uani 1 1 d . . .
C16 C 0.8366(4) 0.6463(3) -0.0695(3) 0.0485(7) Uani 1 1 d . . .
H16 H 0.9004 0.6359 -0.0188 0.058 Uiso 1 1 calc R . .
C15 C 0.8921(4) 0.6809(4) -0.2115(3) 0.0524(8) Uani 1 1 d . . .
H15 H 0.9952 0.6931 -0.2578 0.063 Uiso 1 1 calc R . .
C14 C 0.8011(4) 0.6978(2) -0.2867(2) 0.0468(7) Uani 1 1 d . . .
H14 H 0.8414 0.7209 -0.3841 0.056 Uiso 1 1 calc R . .
C13 C 0.6533(5) 0.6814(4) -0.2208(3) 0.0559(8) Uani 1 1 d . . .
H13 H 0.5891 0.6933 -0.2716 0.067 Uiso 1 1 calc R . .
C12 C 0.5968(4) 0.6469(4) -0.0785(3) 0.0507(7) Uani 1 1 d . . .
H12 H 0.4928 0.6364 -0.0321 0.061 Uiso 1 1 calc R . .
C21 C 0.1832(3) 1.0067(2) 0.6270(2) 0.0311(5) Uani 1 1 d . . .
C22 C 0.0209(4) 1.0630(3) 0.6508(4) 0.0480(7) Uani 1 1 d . . .
H22 H -0.0308 1.0039 0.6432 0.058 Uiso 1 1 calc R . .
C23 C -0.0687(4) 1.2060(3) 0.6862(4) 0.0562(9) Uani 1 1 d . . .
H23 H -0.1807 1.2435 0.7021 0.067 Uiso 1 1 calc R . .
C24 C 0.0031(4) 1.2926(2) 0.6981(2) 0.0459(7) Uani 1 1 d . . .
H24 H -0.0575 1.3904 0.7206 0.055 Uiso 1 1 calc R . .
C25 C 0.1632(5) 1.2366(3) 0.6772(4) 0.0576(9) Uani 1 1 d . . .
H25 H 0.2138 1.2952 0.6877 0.069 Uiso 1 1 calc R . .
C26 C 0.2535(4) 1.0941(3) 0.6404(4) 0.0517(8) Uani 1 1 d . . .
H26 H 0.3655 1.0571 0.6244 0.062 Uiso 1 1 calc R . .

loop_
_atom_site_aniso_label
_atom_site_aniso_U_11
_atom_site_aniso_U_22
_atom_site_aniso_U_33
_atom_site_aniso_U_23
_atom_site_aniso_U_13
_atom_site_aniso_U_12
Co1 0.0273(2) 0.0241(2) 0.0217(2) 0.00209(15) -0.0074(2) -0.00566(17)
N1 0.0333(11) 0.0277(9) 0.0244(9) 0.0033(7) -0.0099(9) -0.0038(9)
N2 0.0330(12) 0.0270(9) 0.0244(9) 0.0018(7) -0.0077(9) -0.0043(8)
N3 0.031(2) 0.035(2) 0.0300(18) -0.0007(16) -0.0101(19) -0.0047(18)
O1 0.048(2) 0.067(3) 0.064(3) 0.001(3) -0.023(2) -0.018(2)
C(A1 0.0324(13) 0.0285(11) 0.0284(11) 0.0009(9) -0.0106(11) -0.0047(10)
C(B1 0.0430(16) 0.0311(12) 0.0305(11) -0.0015(9) -0.0096(12) -0.0038(11)
C(B2 0.0450(16) 0.0363(13) 0.0257(11) -0.0008(9) -0.0087(11) -0.0051(12)
C(A2 0.0356(14) 0.0327(12) 0.0251(10) 0.0024(9) -0.0095(11) -0.0077(11)
C(M1 0.0344(13) 0.0343(12) 0.0248(10) 0.0045(9) -0.0118(10) -0.0079(10)
C(A3 0.0355(14) 0.0301(11) 0.0277(11) 0.0060(9) -0.0120(11) -0.0076(10)
C(B3 0.0453(16) 0.0284(11) 0.0316(11) 0.0083(9) -0.0132(12) -0.0088(11)
C(B4 0.0413(15) 0.0275(11) 0.0333(11) 0.0051(9) -0.0134(12) -0.0082(11)
C(A4 0.0308(13) 0.0277(11) 0.0300(11) 0.0022(8) -0.0113(11) -0.0068(10)
C(M2 0.0293(13) 0.0271(11) 0.0327(11) 0.0027(9) -0.0135(11) -0.0068(9)
C11 0.0394(14) 0.0281(11) 0.0256(10) 0.0012(8) -0.0101(11) -0.0058(10)
C16 0.0438(16) 0.0607(19) 0.0329(13) 0.0088(13) -0.0131(12) -0.0166(14)
C15 0.0477(17) 0.0566(18) 0.0368(14) 0.0073(13) -0.0039(13) -0.0206(14)
C14 0.068(2) 0.0285(12) 0.0241(11) 0.0043(9) -0.0089(13) -0.0107(13)
C13 0.077(2) 0.062(2) 0.0373(15) 0.0121(14) -0.0326(16) -0.0267(17)
C12 0.0560(18) 0.066(2) 0.0370(14) 0.0113(14) -0.0209(13) -0.0310(16)
C21 0.0343(14) 0.0288(11) 0.0244(10) 0.0005(8) -0.0102(10) -0.0073(10)
C22 0.0430(16) 0.0339(15) 0.069(2) -0.0092(14) -0.0279(15) -0.0057(12)
C23 0.0451(18) 0.0413(17) 0.071(2) -0.0129(16) -0.0258(16) 0.0042(14)
C24 0.067(2) 0.0262(11) 0.0299(11) -0.0022(9) -0.0134(13) -0.0078(13)
C25 0.070(2) 0.0431(18) 0.062(2) -0.0079(15) -0.0189(18) -0.0294(16)
C26 0.0392(16) 0.0486(18) 0.067(2) -0.0080(15) -0.0168(15) -0.0171(13)

loop_
_atom_type_symbol
_atom_type_description
_atom_type_scat_dispersion_real
_atom_type_scat_dispersion_imag
_atom_type_scat_source
C C 0.0033 0.0016 'International Tables Vol C Tables 4.2.6.8 and 6.1.1.4'
H H 0.0000 0.0000 'International Tables Vol C Tables 4.2.6.8 and 6.1.1.4'
N N 0.0061 0.0033 'International Tables Vol C Tables 4.2.6.8 and 6.1.1.4'
O O 0.0106 0.0060 'International Tables Vol C Tables 4.2.6.8 and 6.1.1.4'
Co Co 0.3494 0.9721 'International Tables Vol C Tables 4.2.6.8 and 6.1.1.4'

loop_
_geom_angle_atom_site_label_1
_geom_angle_atom_site_label_2
_geom_angle_atom_site_label_3
_geom_angle
_geom_angle_site_symmetry_1
_geom_angle_site_symmetry_3
_geom_angle_publ_flag
Co1 Co1 N3 179.98(17) 2_666 . ?
Co1 Co1 N3 0.02(16) 2_666 2_666 ?
N3 Co1 N3 179.999(12) . 2_666 ?
Co1 Co1 N2 89.47(8) 2_666 . ?
N3 Co1 N2 90.53(17) . . ?
N3 Co1 N2 89.47(16) 2_666 . ?
Co1 Co1 N2 86.89(8) 2_666 2_666 ?
N3 Co1 N2 93.11(17) . 2_666 ?
N3 Co1 N2 86.89(16) 2_666 2_666 ?
N2 Co1 N2 176.361(4) . 2_666 ?
Co1 Co1 N1 89.30(8) 2_666 . ?
N3 Co1 N1 90.72(15) . . ?
N3 Co1 N1 89.28(15) 2_666 . ?
N2 Co1 N1 90.28(9) . . ?
N2 Co1 N1 89.68(9) 2_666 . ?
Co1 Co1 N1 87.08(8) 2_666 2_666 ?
N3 Co1 N1 92.90(15) . 2_666 ?
N3 Co1 N1 87.10(15) 2_666 2_666 ?
N2 Co1 N1 89.69(9) . 2_666 ?
N2 Co1 N1 90.12(9) 2_666 2_666 ?
N1 Co1 N1 176.377(4) . 2_666 ?
C(A2 N1 C(A1 104.45(18) . . ?
C(A2 N1 Co1 127.50(15) . . ?
C(A1 N1 Co1 127.95(15) . . ?
C(A2 N1 Co1 127.59(15) . 2_666 ?
C(A1 N1 Co1 127.94(15) . 2_666 ?
Co1 N1 Co1 3.623(4) . 2_666 ?
C(A3 N2 C(A4 104.83(19) . . ?
C(A3 N2 Co1 127.43(16) . . ?
C(A4 N2 Co1 127.70(15) . . ?
C(A3 N2 Co1 127.49(16) . 2_666 ?
C(A4 N2 Co1 127.63(15) . 2_666 ?
Co1 N2 Co1 3.637(4) . 2_666 ?
O1 N3 Co1 124.8(4) . . ?
O1 N3 Co1 124.8(4) . 2_666 ?
Co1 N3 Co1 0.002(11) . 2_666 ?
N1 C(A1 C(M2 125.8(2) . 2_666 ?
N1 C(A1 C(B1 110.90(19) . . ?
C(M2 C(A1 C(B1 123.3(2) 2_666 . ?
C(B2 C(B1 C(A1 106.86(19) . . ?
C(B2 C(B1 H(B1 126.6 . . ?
C(A1 C(B1 H(B1 126.6 . . ?
C(B1 C(B2 C(A2 107.5(2) . . ?
C(B1 C(B2 H(B2 126.3 . . ?
C(A2 C(B2 H(B2 126.3 . . ?
N1 C(A2 C(M1 125.65(20) . . ?
N1 C(A2 C(B2 110.3(2) . . ?
C(M1 C(A2 C(B2 124.0(2) . . ?
C(A2 C(M1 C(A3 123.2(2) . . ?
C(A2 C(M1 C11 118.27(19) . . ?
C(A3 C(M1 C11 118.5(2) . . ?
N2 C(A3 C(M1 125.8(2) . . ?
N2 C(A3 C(B3 110.1(2) . . ?
C(M1 C(A3 C(B3 124.2(2) . . ?
C(B4 C(B3 C(A3 107.55(19) . . ?
C(B4 C(B3 H(B3 126.2 . . ?
C(A3 C(B3 H(B3 126.2 . . ?
C(B3 C(B4 C(A4 107.0(2) . . ?
C(B3 C(B4 H(B4 126.5 . . ?
C(A4 C(B4 H(B4 126.5 . . ?
N2 C(A4 C(M2 126.2(2) . . ?
N2 C(A4 C(B4 110.6(2) . . ?
C(M2 C(A4 C(B4 123.2(2) . . ?
C(A1 C(M2 C(A4 122.7(2) 2_666 . ?
C(A1 C(M2 C21 118.4(2) 2_666 . ?
C(A4 C(M2 C21 118.94(19) . . ?
C16 C11 C12 119.3(2) . . ?
C16 C11 C(M1 119.2(3) . . ?
C12 C11 C(M1 121.5(3) . . ?
C11 C16 C15 119.3(3) . . ?
C11 C16 H16 120.3 . . ?
C15 C16 H16 120.3 . . ?
C14 C15 C16 121.3(3) . . ?
C14 C15 H15 119.3 . . ?
C16 C15 H15 119.3 . . ?
C13 C14 C15 119.6(2) . . ?
C13 C14 H14 120.2 . . ?
C15 C14 H14 120.2 . . ?
C14 C13 C12 119.4(3) . . ?
C14 C13 H13 120.3 . . ?
C12 C13 H13 120.3 . . ?
C11 C12 C13 121.1(3) . . ?
C11 C12 H12 119.5 . . ?
C13 C12 H12 119.5 . . ?
C26 C21 C22 118.2(2) . . ?
C26 C21 C(M2 121.1(2) . . ?
C22 C21 C(M2 120.7(2) . . ?
C21 C22 C23 120.7(3) . . ?
C21 C22 H22 119.7 . . ?
C23 C22 H22 119.7 . . ?
C24 C23 C22 120.6(3) . . ?
C24 C23 H23 119.7 . . ?
C22 C23 H23 119.7 . . ?
C25 C24 C23 118.9(2) . . ?
C25 C24 H24 120.5 . . ?
C23 C24 H24 120.5 . . ?
C24 C25 C26 120.6(3) . . ?
C24 C25 H25 119.7 . . ?
C26 C25 H25 119.7 . . ?
C21 C26 C25 121.0(3) . . ?
C21 C26 H26 119.5 . . ?
C25 C26 H26 119.5 . . ?

loop_
_geom_bond_atom_site_label_1
_geom_bond_atom_site_label_2
_geom_bond_distance
_geom_bond_site_symmetry_2
_geom_bond_publ_flag
Co1 Co1 0.1252 2_666 ?
Co1 N3 1.837(4) . ?
Co1 N3 1.962(4) 2_666 ?
Co1 N2 1.9706(19) . ?
Co1 N2 1.9734(19) 2_666 ?
Co1 N1 1.979(2) . ?
Co1 N1 1.981(2) 2_666 ?
N1 C(A2 1.381(3) . ?
N1 C(A1 1.382(3) . ?
N1 Co1 1.981(2) 2_666 ?
N2 C(A3 1.383(3) . ?
N2 C(A4 1.385(3) . ?
N2 Co1 1.9734(19) 2_666 ?
N3 O1 1.137(5) . ?
N3 Co1 1.962(4) 2_666 ?
C(A1 C(M2 1.386(3) 2_666 ?
C(A1 C(B1 1.436(3) . ?
C(B1 C(B2 1.335(3) . ?
C(B1 H(B1 0.9500 . ?
C(B2 C(A2 1.442(3) . ?
C(B2 H(B2 0.9500 . ?
C(A2 C(M1 1.388(3) . ?
C(M1 C(A3 1.392(3) . ?
C(M1 C11 1.500(3) . ?
C(A3 C(B3 1.434(3) . ?
C(B3 C(B4 1.343(3) . ?
C(B3 H(B3 0.9500 . ?
C(B4 C(A4 1.429(3) . ?
C(B4 H(B4 0.9500 . ?
C(A4 C(M2 1.389(3) . ?
C(M2 C(A1 1.386(3) 2_666 ?
C(M2 C21 1.506(3) . ?
C11 C16 1.363(4) . ?
C11 C12 1.383(4) . ?
C16 C15 1.386(4) . ?
C16 H16 0.9500 . ?
C15 C14 1.376(5) . ?
C15 H15 0.9500 . ?
C14 C13 1.357(5) . ?
C14 H14 0.9500 . ?
C13 C12 1.389(4) . ?
C13 H13 0.9500 . ?
C12 H12 0.9500 . ?
C21 C26 1.365(4) . ?
C21 C22 1.374(4) . ?
C22 C23 1.395(4) . ?
C22 H22 0.9500 . ?
C23 C24 1.364(5) . ?
C23 H23 0.9500 . ?
C24 C25 1.363(5) . ?
C24 H24 0.9500 . ?
C25 C26 1.394(4) . ?
C25 H25 0.9500 . ?
C26 H26 0.9500 . ?
